data_1528021
loop_
_publ_author_name
'Schlenger, H.'
'Jacobs, H.'
'Juza, R.'

_publ_section_title
;
 Ternaere Phasen des Lithiums mit Kupfer und Phosphor
;
_journal_name_full 'Zeitschrift fuer Anorganische und Allgemeine Chemie'
_journal_page_first 177
_journal_page_last 201
_journal_volume 385
_journal_year 1971
_chemical_formula_sum 'Cu3 P'
_space_group_IT_number 164
_symmetry_space_group_name_Hall '-P 3 2"'
_symmetry_space_group_name_H-M 'P -3 m 1'
_cell_angle_alpha 90
_cell_angle_beta 90
_cell_angle_gamma 120
_cell_formula_units_Z 2
_cell_length_a 4.092
_cell_length_b 4.092
_cell_length_c 7.186
_cell_volume 104.205
_citation_journal_id_ASTM ZAACAB
_cod_data_source_file Schlenger_ZAACAB_1971_1934.cif
_cod_data_source_block Cu3P1
_cod_original_cell_volume 104.2051
_cod_original_formula_sum 'Cu3 P1'
_cod_database_code 1528021

loop_
_symmetry_equiv_pos_as_xyz
x,y,z
-y,x-y,z
-x+y,-x,z
y,x,-z
-x,-x+y,-z
x-y,-y,-z
-x,-y,-z
y,-x+y,-z
x-y,x,-z
-y,-x,z
x,x-y,z
-x+y,y,z

loop_
_atom_site_label
_atom_site_type_symbol
_atom_site_fract_x
_atom_site_fract_y
_atom_site_fract_z
_atom_site_occupancy
_atom_site_U_iso_or_equiv
Cu1 Cu+1 0 0 0.2 1 0.0
P1 P-3 0.3333 0.6667 0.29 1 0.0
Cu2 Cu+1 0.3333 0.6667 0.58 1 0.0
Cu3 Cu+1 0.3333 0.6667 -0.04 1 0.0
